data_4063273
loop_
_publ_author_name
'Mira Diekmann'
'Geert Bockstiegel'
'Arne L\"utzen'
'Marion Friedemann'
'Wolfgang Saak'
'Detlev Haase'
'R\"udiger Beckhaus'

_publ_section_title
;
 Chiral Bis(\h5:\h1-pentafulvene)titanium Complexes
;
_journal_issue 2
_journal_name_full Organometallics
_journal_page_first 339
_journal_page_last 348
_journal_paper_doi 10.1021/om050815m
_journal_volume 25
_journal_year 2006
_chemical_formula_sum 'C38 H40 Ti'
_chemical_formula_weight 544.60
_chemical_name_systematic
; 
 ? 
;
_space_group_IT_number 14
_symmetry_cell_setting monoclinic
_symmetry_space_group_name_Hall '-P 2ybc'
_symmetry_space_group_name_H-M 'P 1 21/c 1'
_atom_sites_solution_hydrogens geom
_atom_sites_solution_primary direct
_atom_sites_solution_secondary difmap
_audit_creation_method SHELXL-97
_cell_angle_alpha 90.00
_cell_angle_beta 93.293(3)
_cell_angle_gamma 90.00
_cell_formula_units_Z 4
_cell_length_a 9.9273(3)
_cell_length_b 12.9692(5)
_cell_length_c 21.7517(7)
_cell_measurement_temperature 193(2)
_cell_volume 2795.89(16)
_computing_cell_refinement 'IPDS (Stoe, 1999)'
_computing_data_collection 'IPDS (Stoe, 1999)'
_computing_data_reduction 'XRED (Stoe, 1997)'
_computing_molecular_graphics 'Ortep-3 for Windows (Farrugia, 1997)'
_computing_publication_material 'SHELX-97 (Sheldrick, 1997)'
_computing_structure_refinement 'SHELXL-97 (Sheldrick, 1997)'
_computing_structure_solution 'SHELXS-97 (Sheldrick, 1990)'
_diffrn_ambient_temperature 193(2)
_diffrn_measured_fraction_theta_full 0.940
_diffrn_measured_fraction_theta_max 0.940
_diffrn_measurement_device_type 'Stoe IPDS'
_diffrn_radiation_monochromator graphite
_diffrn_radiation_source 'fine-focus sealed tube'
_diffrn_radiation_type MoK\a
_diffrn_radiation_wavelength 0.71073
_diffrn_reflns_av_R_equivalents 0.0773
_diffrn_reflns_av_sigmaI/netI 0.0818
_diffrn_reflns_limit_h_max 12
_diffrn_reflns_limit_h_min -11
_diffrn_reflns_limit_k_max 15
_diffrn_reflns_limit_k_min -15
_diffrn_reflns_limit_l_max 26
_diffrn_reflns_limit_l_min -26
_diffrn_reflns_number 23431
_diffrn_reflns_theta_full 26.00
_diffrn_reflns_theta_max 26.00
_diffrn_reflns_theta_min 2.45
_exptl_absorpt_coefficient_mu 0.332
_exptl_absorpt_correction_T_max 0.9707
_exptl_absorpt_correction_T_min 0.8786
_exptl_absorpt_correction_type none
_exptl_crystal_colour black
_exptl_crystal_density_diffrn 1.294
_exptl_crystal_density_method 'not measured'
_exptl_crystal_description quader
_exptl_crystal_F_000 1160
_exptl_crystal_size_max 0.40
_exptl_crystal_size_mid 0.13
_exptl_crystal_size_min 0.09
_refine_diff_density_max 0.215
_refine_diff_density_min -0.256
_refine_diff_density_rms 0.042
_refine_ls_extinction_method none
_refine_ls_goodness_of_fit_ref 0.841
_refine_ls_hydrogen_treatment constr
_refine_ls_matrix_type full
_refine_ls_number_parameters 352
_refine_ls_number_reflns 5159
_refine_ls_number_restraints 0
_refine_ls_restrained_S_all 0.841
_refine_ls_R_factor_all 0.0741
_refine_ls_R_factor_gt 0.0359
_refine_ls_shift/su_max 0.001
_refine_ls_shift/su_mean 0.000
_refine_ls_structure_factor_coef Fsqd
_refine_ls_weighting_details 'calc w=1/[\s^2^(Fo^2^)+(0.0281P)^2^+0.0000P] where P=(Fo^2^+2Fc^2^)/3'
_refine_ls_weighting_scheme calc
_refine_ls_wR_factor_gt 0.0633
_refine_ls_wR_factor_ref 0.0706
_reflns_number_gt 3186
_reflns_number_total 5159
_reflns_threshold_expression >2sigma(I)
_cod_original_sg_symbol_H-M P21/c
_cod_database_code 4063273

loop_
_symmetry_equiv_pos_as_xyz
'x, y, z'
'-x, y+1/2, -z+1/2'
'-x, -y, -z'
'x, -y-1/2, z-1/2'

loop_
_atom_site_label
_atom_site_type_symbol
_atom_site_fract_x
_atom_site_fract_y
_atom_site_fract_z
_atom_site_U_iso_or_equiv
_atom_site_adp_type
_atom_site_occupancy
_atom_site_symmetry_multiplicity
_atom_site_calc_flag
_atom_site_refinement_flags
Ti1 Ti 0.29273(4) -0.03033(3) 0.795997(16) 0.01981(9) Uani 1 1 d .
C1 C 0.3966(2) -0.16490(16) 0.83119(9) 0.0233(5) Uani 1 1 d .
C2 C 0.4050(2) -0.16828(17) 0.76495(9) 0.0266(5) Uani 1 1 d .
H2 H 0.3635 -0.2190 0.7386 0.032 Uiso 1 1 calc R
C3 C 0.4832(2) -0.08606(17) 0.74527(10) 0.0285(5) Uani 1 1 d .
H3 H 0.4919 -0.0657 0.7037 0.034 Uiso 1 1 calc R
C4 C 0.5475(2) -0.03807(18) 0.79831(9) 0.0259(5) Uani 1 1 d .
C5 C 0.6501(2) 0.0382(2) 0.80396(10) 0.0329(5) Uani 1 1 d .
H5 H 0.6814 0.0713 0.7685 0.039 Uiso 1 1 calc R
C6 C 0.7032(3) 0.06306(18) 0.86168(11) 0.0363(6) Uani 1 1 d .
H6 H 0.7735 0.1127 0.8661 0.044 Uiso 1 1 calc R
C7 C 0.6546(2) 0.01591(19) 0.91455(10) 0.0324(5) Uani 1 1 d .
H7 H 0.6939 0.0341 0.9539 0.039 Uiso 1 1 calc R
C8 C 0.5523(2) -0.05550(15) 0.91068(9) 0.0262(5) Uani 1 1 d .
H8 H 0.5188 -0.0841 0.9470 0.031 Uiso 1 1 calc R
C9 C 0.4971(2) -0.08613(16) 0.85183(9) 0.0225(5) Uani 1 1 d .
C10 C 0.2662(2) -0.17696(16) 0.85686(9) 0.0248(5) Uani 1 1 d .
C11 C 0.1773(3) -0.26657(17) 0.83239(10) 0.0325(6) Uani 1 1 d .
H11 H 0.1816 -0.2709 0.7866 0.039 Uiso 1 1 calc R
C12 C 0.0313(3) -0.2529(2) 0.84849(11) 0.0392(6) Uani 1 1 d .
H12A H -0.0233 -0.3115 0.8319 0.047 Uiso 1 1 calc R
H12B H -0.0055 -0.1888 0.8294 0.047 Uiso 1 1 calc R
C13 C 0.0221(3) -0.24720(19) 0.91915(11) 0.0376(6) Uani 1 1 d .
H13 H -0.0740 -0.2378 0.9294 0.045 Uiso 1 1 calc R
C14 C 0.1067(3) -0.15450(17) 0.94288(10) 0.0322(6) Uani 1 1 d .
H14A H 0.0698 -0.0903 0.9239 0.039 Uiso 1 1 calc R
H14B H 0.1019 -0.1487 0.9881 0.039 Uiso 1 1 calc R
C15 C 0.2531(2) -0.16797(17) 0.92687(9) 0.0266(5) Uani 1 1 d .
H15 H 0.3076 -0.1080 0.9431 0.032 Uiso 1 1 calc R
C16 C 0.3083(3) -0.26861(18) 0.95722(10) 0.0350(6) Uani 1 1 d .
H16A H 0.4040 -0.2780 0.9480 0.042 Uiso 1 1 calc R
H16B H 0.3033 -0.2641 1.0025 0.042 Uiso 1 1 calc R
C17 C 0.2250(3) -0.36100(18) 0.93255(11) 0.0413(7) Uani 1 1 d .
H17 H 0.2618 -0.4259 0.9518 0.050 Uiso 1 1 calc R
C18 C 0.2326(3) -0.36746(18) 0.86191(11) 0.0404(6) Uani 1 1 d .
H18A H 0.3273 -0.3779 0.8514 0.048 Uiso 1 1 calc R
H18B H 0.1786 -0.4268 0.8458 0.048 Uiso 1 1 calc R
C19 C 0.0785(3) -0.34725(19) 0.94845(12) 0.0448(7) Uani 1 1 d .
H19A H 0.0729 -0.3441 0.9937 0.054 Uiso 1 1 calc R
H19B H 0.0242 -0.4068 0.9328 0.054 Uiso 1 1 calc R
C20 C 0.1606(2) 0.09751(16) 0.77736(9) 0.0242(5) Uani 1 1 d .
C21 C 0.0721(2) 0.00984(17) 0.77990(9) 0.0264(5) Uani 1 1 d .
H21 H 0.0092 -0.0006 0.8106 0.032 Uiso 1 1 calc R
C22 C 0.0911(2) -0.05802(18) 0.73094(10) 0.0322(6) Uani 1 1 d .
H22 H 0.0511 -0.1242 0.7254 0.039 Uiso 1 1 calc R
C23 C 0.1810(2) -0.00999(18) 0.69092(9) 0.0308(6) Uani 1 1 d .
C24 C 0.2281(3) -0.0413(2) 0.63295(10) 0.0417(6) Uani 1 1 d .
H24 H 0.2019 -0.1058 0.6153 0.050 Uiso 1 1 calc R
C25 C 0.3115(3) 0.0233(3) 0.60364(10) 0.0505(7) Uani 1 1 d .
H25 H 0.3432 0.0032 0.5650 0.061 Uiso 1 1 calc R
C26 C 0.3521(3) 0.1189(2) 0.62886(11) 0.0477(7) Uani 1 1 d .
H26 H 0.4081 0.1626 0.6063 0.057 Uiso 1 1 calc R
C27 C 0.3125(3) 0.1507(2) 0.68555(10) 0.0366(6) Uani 1 1 d .
H27 H 0.3434 0.2145 0.7027 0.044 Uiso 1 1 calc R
C28 C 0.2246(2) 0.08645(17) 0.71797(9) 0.0272(5) Uani 1 1 d .
C29 C 0.2341(2) 0.13398(16) 0.83313(9) 0.0234(5) Uani 1 1 d .
C30 C 0.3243(2) 0.22902(16) 0.83171(10) 0.0258(5) Uani 1 1 d .
H30 H 0.3794 0.2265 0.7947 0.031 Uiso 1 1 calc R
C31 C 0.2330(2) 0.32565(17) 0.82866(10) 0.0304(5) Uani 1 1 d .
H31A H 0.2894 0.3884 0.8270 0.036 Uiso 1 1 calc R
H31B H 0.1726 0.3233 0.7909 0.036 Uiso 1 1 calc R
C32 C 0.1486(2) 0.32982(16) 0.88543(10) 0.0301(5) Uani 1 1 d .
H32 H 0.0889 0.3920 0.8830 0.036 Uiso 1 1 calc R
C33 C 0.0620(2) 0.23208(16) 0.88797(10) 0.0288(5) Uani 1 1 d .
H33A H -0.0004 0.2283 0.8509 0.035 Uiso 1 1 calc R
H33B H 0.0073 0.2345 0.9246 0.035 Uiso 1 1 calc R
C34 C 0.1535(2) 0.13567(16) 0.89124(9) 0.0264(5) Uani 1 1 d .
H34 H 0.0967 0.0721 0.8928 0.032 Uiso 1 1 calc R
C35 C 0.2480(3) 0.14228(17) 0.94938(10) 0.0324(6) Uani 1 1 d .
H35A H 0.1942 0.1436 0.9863 0.039 Uiso 1 1 calc R
H35B H 0.3072 0.0808 0.9521 0.039 Uiso 1 1 calc R
C36 C 0.3343(3) 0.23978(18) 0.94747(10) 0.0352(6) Uani 1 1 d .
H36 H 0.3958 0.2436 0.9854 0.042 Uiso 1 1 calc R
C37 C 0.4182(2) 0.23481(18) 0.89053(10) 0.0339(6) Uani 1 1 d .
H37A H 0.4774 0.1733 0.8931 0.041 Uiso 1 1 calc R
H37B H 0.4761 0.2968 0.8890 0.041 Uiso 1 1 calc R
C38 C 0.2431(3) 0.33578(18) 0.94363(10) 0.0350(6) Uani 1 1 d .
H38A H 0.1894 0.3395 0.9805 0.042 Uiso 1 1 calc R
H38B H 0.2993 0.3987 0.9424 0.042 Uiso 1 1 calc R

loop_
_atom_site_aniso_label
_atom_site_aniso_U_11
_atom_site_aniso_U_22
_atom_site_aniso_U_33
_atom_site_aniso_U_23
_atom_site_aniso_U_13
_atom_site_aniso_U_12
Ti1 0.0195(2) 0.02204(18) 0.01777(16) -0.00108(17) 0.00042(13) 0.00070(18)
C1 0.0264(14) 0.0164(10) 0.0266(10) -0.0008(8) -0.0019(9) 0.0031(9)
C2 0.0264(14) 0.0265(12) 0.0269(11) -0.0074(9) 0.0016(10) 0.0046(10)
C3 0.0237(14) 0.0386(13) 0.0236(10) 0.0011(9) 0.0037(9) 0.0059(10)
C4 0.0209(13) 0.0315(12) 0.0256(10) 0.0017(10) 0.0031(8) 0.0055(10)
C5 0.0279(14) 0.0401(14) 0.0312(11) 0.0086(11) 0.0063(9) -0.0028(12)
C6 0.0224(15) 0.0414(15) 0.0450(13) 0.0023(11) -0.0008(11) -0.0080(10)
C7 0.0275(14) 0.0375(14) 0.0314(11) -0.0012(10) -0.0067(10) -0.0013(11)
C8 0.0258(14) 0.0276(12) 0.0249(10) 0.0051(8) -0.0010(9) 0.0008(9)
C9 0.0206(13) 0.0214(11) 0.0256(10) 0.0011(8) 0.0022(9) 0.0052(9)
C10 0.0273(14) 0.0207(11) 0.0263(10) -0.0041(8) 0.0009(9) -0.0013(9)
C11 0.0409(17) 0.0273(12) 0.0294(11) -0.0091(9) 0.0036(10) -0.0113(11)
C12 0.0378(17) 0.0386(14) 0.0410(13) -0.0062(11) 0.0005(11) -0.0184(12)
C13 0.0339(16) 0.0341(14) 0.0457(14) -0.0024(11) 0.0096(11) -0.0121(11)
C14 0.0418(17) 0.0251(12) 0.0305(11) -0.0023(9) 0.0081(10) -0.0072(10)
C15 0.0321(15) 0.0225(11) 0.0256(10) -0.0051(9) 0.0044(10) -0.0061(10)
C16 0.0407(17) 0.0340(14) 0.0305(12) 0.0009(10) 0.0036(11) -0.0019(11)
C17 0.062(2) 0.0229(13) 0.0394(13) 0.0025(10) 0.0097(13) -0.0014(12)
C18 0.056(2) 0.0216(12) 0.0442(13) -0.0082(10) 0.0118(12) -0.0083(11)
C19 0.061(2) 0.0301(14) 0.0446(14) -0.0018(11) 0.0152(13) -0.0203(13)
C20 0.0211(13) 0.0259(12) 0.0251(10) 0.0060(8) -0.0019(9) 0.0046(9)
C21 0.0159(12) 0.0384(14) 0.0246(10) 0.0018(9) -0.0007(9) -0.0005(9)
C22 0.0241(15) 0.0414(15) 0.0303(11) -0.0025(9) -0.0064(10) -0.0055(10)
C23 0.0249(14) 0.0449(15) 0.0218(10) 0.0007(9) -0.0057(9) 0.0026(10)
C24 0.0353(17) 0.0629(18) 0.0259(11) -0.0045(12) -0.0066(11) 0.0024(14)
C25 0.0479(19) 0.085(2) 0.0191(10) 0.0008(14) 0.0035(11) 0.0059(17)
C26 0.0408(19) 0.074(2) 0.0288(13) 0.0164(13) 0.0030(12) -0.0033(14)
C27 0.0315(16) 0.0497(16) 0.0283(12) 0.0125(11) -0.0016(10) 0.0002(11)
C28 0.0213(14) 0.0347(13) 0.0250(11) 0.0052(9) -0.0035(9) 0.0035(10)
C29 0.0224(13) 0.0219(11) 0.0260(10) 0.0030(8) 0.0006(9) 0.0044(9)
C30 0.0225(14) 0.0254(12) 0.0296(11) 0.0033(9) 0.0027(9) 0.0007(9)
C31 0.0284(15) 0.0245(12) 0.0385(12) 0.0066(10) 0.0046(10) 0.0005(10)
C32 0.0327(15) 0.0184(11) 0.0398(12) 0.0032(9) 0.0068(10) 0.0050(10)
C33 0.0301(15) 0.0261(12) 0.0312(11) 0.0003(9) 0.0088(10) 0.0026(10)
C34 0.0314(15) 0.0205(11) 0.0275(11) 0.0020(8) 0.0029(9) -0.0035(9)
C35 0.0481(17) 0.0231(12) 0.0255(11) 0.0016(9) -0.0017(10) 0.0037(11)
C36 0.0451(17) 0.0279(13) 0.0312(12) -0.0033(10) -0.0086(11) 0.0004(11)
C37 0.0296(15) 0.0265(12) 0.0446(13) -0.0013(10) -0.0068(11) 0.0025(10)
C38 0.0432(17) 0.0235(12) 0.0384(13) -0.0044(10) 0.0052(11) -0.0010(11)

loop_
_atom_type_symbol
_atom_type_description
_atom_type_scat_dispersion_real
_atom_type_scat_dispersion_imag
_atom_type_scat_source
C C 0.0033 0.0016 'International Tables Vol C Tables 4.2.6.8 and 6.1.1.4'
H H 0.0000 0.0000 'International Tables Vol C Tables 4.2.6.8 and 6.1.1.4'
Ti Ti 0.2776 0.4457 'International Tables Vol C Tables 4.2.6.8 and 6.1.1.4'

loop_
_geom_angle_atom_site_label_1
_geom_angle_atom_site_label_2
_geom_angle_atom_site_label_3
_geom_angle
C20 Ti1 C1 167.22(9)
C20 Ti1 C2 151.08(8)
C1 Ti1 C2 38.57(7)
C20 Ti1 C21 38.10(8)
C1 Ti1 C21 133.21(9)
C2 Ti1 C21 129.37(8)
C20 Ti1 C10 130.50(9)
C1 Ti1 C10 37.32(8)
C2 Ti1 C10 66.07(8)
C21 Ti1 C10 97.79(8)
C20 Ti1 C28 38.17(8)
C1 Ti1 C28 153.65(8)
C2 Ti1 C28 115.26(8)
C21 Ti1 C28 60.15(8)
C10 Ti1 C28 153.76(8)
C20 Ti1 C3 130.46(8)
C1 Ti1 C3 62.32(8)
C2 Ti1 C3 35.39(8)
C21 Ti1 C3 142.65(7)
C10 Ti1 C3 97.75(8)
C28 Ti1 C3 93.73(8)
C20 Ti1 C29 37.38(7)
C1 Ti1 C29 137.23(7)
C2 Ti1 C29 164.30(8)
C21 Ti1 C29 65.77(8)
C10 Ti1 C29 120.09(8)
C28 Ti1 C29 66.34(7)
C3 Ti1 C29 131.02(8)
C20 Ti1 C22 61.62(8)
C1 Ti1 C22 117.00(8)
C2 Ti1 C22 96.62(8)
C21 Ti1 C22 34.76(8)
C10 Ti1 C22 95.42(8)
C28 Ti1 C22 58.42(8)
C3 Ti1 C22 109.94(8)
C29 Ti1 C22 97.04(8)
C20 Ti1 C9 144.70(8)
C1 Ti1 C9 37.27(7)
C2 Ti1 C9 59.50(7)
C21 Ti1 C9 157.84(8)
C10 Ti1 C9 65.83(8)
C28 Ti1 C9 139.16(8)
C3 Ti1 C9 58.00(7)
C29 Ti1 C9 108.33(7)
C22 Ti1 C9 153.60(8)
C20 Ti1 C23 60.60(8)
C1 Ti1 C23 126.27(8)
C2 Ti1 C23 90.63(7)
C21 Ti1 C23 57.18(8)
C10 Ti1 C23 123.04(7)
C28 Ti1 C23 34.38(7)
C3 Ti1 C23 85.98(7)
C29 Ti1 C23 96.46(7)
C22 Ti1 C23 33.72(8)
C9 Ti1 C23 143.93(8)
C20 Ti1 C4 129.53(8)
C1 Ti1 C4 60.07(8)
C2 Ti1 C4 57.18(8)
C21 Ti1 C4 166.40(8)
C10 Ti1 C4 95.82(8)
C28 Ti1 C4 106.65(8)
C3 Ti1 C4 33.77(7)
C29 Ti1 C4 107.13(8)
C22 Ti1 C4 143.27(7)
C9 Ti1 C4 33.67(7)
C23 Ti1 C4 114.43(7)
C10 C1 C2 118.97(18)
C10 C1 C9 124.04(19)
C2 C1 C9 104.26(19)
C10 C1 Ti1 78.66(13)
C2 C1 Ti1 73.97(12)
C9 C1 Ti1 81.28(12)
C3 C2 C1 110.22(19)
C3 C2 Ti1 77.13(13)
C1 C2 Ti1 67.46(12)
C2 C3 C4 108.35(19)
C2 C3 Ti1 67.48(13)
C4 C3 Ti1 79.74(13)
C5 C4 C3 131.2(2)
C5 C4 C9 120.93(18)
C3 C4 C9 107.75(19)
C5 C4 Ti1 133.28(17)
C3 C4 Ti1 66.49(12)
C9 C4 Ti1 68.79(12)
C6 C5 C4 118.6(2)
C5 C6 C7 120.9(2)
C8 C7 C6 121.87(19)
C7 C8 C9 119.3(2)
C8 C9 C4 118.35(19)
C8 C9 C1 133.3(2)
C4 C9 C1 108.31(17)
C8 C9 Ti1 129.74(15)
C4 C9 Ti1 77.54(12)
C1 C9 Ti1 61.45(11)
C1 C10 C11 117.19(19)
C1 C10 C15 120.11(18)
C11 C10 C15 108.69(19)
C1 C10 Ti1 64.02(11)
C11 C10 Ti1 119.98(14)
C15 C10 Ti1 121.09(14)
C12 C11 C10 111.6(2)
C12 C11 C18 108.9(2)
C10 C11 C18 108.28(19)
C11 C12 C13 110.24(19)
C19 C13 C14 110.0(2)
C19 C13 C12 109.3(2)
C14 C13 C12 107.95(19)
C15 C14 C13 110.1(2)
C14 C15 C10 111.74(18)
C14 C15 C16 108.54(19)
C10 C15 C16 108.04(18)
C17 C16 C15 109.8(2)
C19 C17 C16 109.3(2)
C19 C17 C18 109.5(2)
C16 C17 C18 109.5(2)
C11 C18 C17 109.3(2)
C17 C19 C13 109.5(2)
C21 C20 C29 120.11(18)
C21 C20 C28 104.52(18)
C29 C20 C28 122.6(2)
C21 C20 Ti1 75.50(13)
C29 C20 Ti1 79.71(12)
C28 C20 Ti1 78.51(12)
C22 C21 C20 110.9(2)
C22 C21 Ti1 78.56(14)
C20 C21 Ti1 66.40(12)
C21 C22 C23 107.8(2)
C21 C22 Ti1 66.68(12)
C23 C22 Ti1 76.42(12)
C22 C23 C24 131.5(2)
C22 C23 C28 108.33(19)
C24 C23 C28 120.2(2)
C22 C23 Ti1 69.86(11)
C24 C23 Ti1 128.84(16)
C28 C23 Ti1 67.05(10)
C25 C24 C23 118.5(3)
C24 C25 C26 121.9(2)
C27 C26 C25 121.6(3)
C26 C27 C28 118.8(3)
C27 C28 C23 119.1(2)
C27 C28 C20 133.0(2)
C23 C28 C20 107.90(19)
C27 C28 Ti1 125.27(15)
C23 C28 Ti1 78.57(12)
C20 C28 Ti1 63.32(10)
C20 C29 C30 120.79(18)
C20 C29 C34 115.45(19)
C30 C29 C34 109.87(18)
C20 C29 Ti1 62.90(11)
C30 C29 Ti1 124.45(16)
C34 C29 Ti1 116.40(14)
C29 C30 C37 110.51(17)
C29 C30 C31 108.22(19)
C37 C30 C31 108.75(18)
C32 C31 C30 109.90(18)
C31 C32 C38 109.2(2)
C31 C32 C33 109.48(19)
C38 C32 C33 109.24(18)
C32 C33 C34 109.9(2)
C35 C34 C29 110.88(19)
C35 C34 C33 108.86(18)
C29 C34 C33 107.88(17)
C36 C35 C34 109.94(18)
C35 C36 C37 108.56(19)
C35 C36 C38 110.0(2)
C37 C36 C38 109.60(19)
C36 C37 C30 110.0(2)
C32 C38 C36 109.52(18)

loop_
_geom_bond_atom_site_label_1
_geom_bond_atom_site_label_2
_geom_bond_distance
Ti1 C20 2.138(2)
Ti1 C1 2.146(2)
Ti1 C2 2.233(2)
Ti1 C21 2.259(2)
Ti1 C10 2.341(2)
Ti1 C28 2.345(2)
Ti1 C3 2.357(2)
Ti1 C29 2.363(2)
Ti1 C22 2.411(2)
Ti1 C9 2.415(2)
Ti1 C23 2.4964(18)
Ti1 C4 2.529(2)
C1 C10 1.447(3)
C1 C2 1.449(3)
C1 C9 1.479(3)
C2 C3 1.400(3)
C3 C4 1.429(3)
C4 C5 1.420(3)
C4 C9 1.436(3)
C5 C6 1.372(3)
C6 C7 1.412(3)
C7 C8 1.374(3)
C8 C9 1.420(3)
C10 C11 1.536(3)
C10 C15 1.540(3)
C11 C12 1.521(4)
C11 C18 1.544(3)
C12 C13 1.547(3)
C13 C19 1.537(4)
C13 C14 1.538(3)
C14 C15 1.524(3)
C15 C16 1.549(3)
C16 C17 1.535(3)
C17 C19 1.525(4)
C17 C18 1.545(3)
C20 C21 1.440(3)
C20 C29 1.458(3)
C20 C28 1.479(3)
C21 C22 1.403(3)
C22 C23 1.426(3)
C23 C24 1.429(3)
C23 C28 1.438(3)
C24 C25 1.362(4)
C25 C26 1.406(4)
C26 C27 1.379(4)
C27 C28 1.423(3)
C29 C30 1.525(3)
C29 C34 1.535(3)
C30 C37 1.541(3)
C30 C31 1.546(3)
C31 C32 1.533(3)
C32 C38 1.534(3)
C32 C33 1.535(3)
C33 C34 1.545(3)
C34 C35 1.533(3)
C35 C36 1.529(3)
C36 C37 1.533(4)
C36 C38 1.539(3)

loop_
_geom_torsion_atom_site_label_1
_geom_torsion_atom_site_label_2
_geom_torsion_atom_site_label_3
_geom_torsion_atom_site_label_4
_geom_torsion
C20 Ti1 C1 C10 20.1(4)
C2 Ti1 C1 C10 -124.87(18)
C21 Ti1 C1 C10 -22.28(16)
C28 Ti1 C1 C10 -133.23(18)
C3 Ti1 C1 C10 -159.91(14)
C29 Ti1 C1 C10 78.46(16)
C22 Ti1 C1 C10 -60.42(13)
C9 Ti1 C1 C10 127.47(17)
C23 Ti1 C1 C10 -98.79(13)
C4 Ti1 C1 C10 161.45(14)
C20 Ti1 C1 C2 144.9(3)
C21 Ti1 C1 C2 102.59(15)
C10 Ti1 C1 C2 124.87(18)
C28 Ti1 C1 C2 -8.4(3)
C3 Ti1 C1 C2 -35.04(13)
C29 Ti1 C1 C2 -156.67(13)
C22 Ti1 C1 C2 64.45(15)
C9 Ti1 C1 C2 -107.66(19)
C23 Ti1 C1 C2 26.07(17)
C4 Ti1 C1 C2 -73.68(14)
C20 Ti1 C1 C9 -107.4(4)
C2 Ti1 C1 C9 107.66(19)
C21 Ti1 C1 C9 -149.75(12)
C10 Ti1 C1 C9 -127.47(17)
C28 Ti1 C1 C9 99.30(19)
C3 Ti1 C1 C9 72.62(13)
C29 Ti1 C1 C9 -49.01(18)
C22 Ti1 C1 C9 172.11(12)
C23 Ti1 C1 C9 133.73(12)
C4 Ti1 C1 C9 33.98(11)
C10 C1 C2 C3 132.7(2)
C9 C1 C2 C3 -10.6(2)
Ti1 C1 C2 C3 65.81(17)
C10 C1 C2 Ti1 66.86(17)
C9 C1 C2 Ti1 -76.36(14)
C20 Ti1 C2 C3 76.6(2)
C1 Ti1 C2 C3 -118.60(18)
C21 Ti1 C2 C3 128.35(13)
C10 Ti1 C2 C3 -151.57(14)
C28 Ti1 C2 C3 57.31(14)
C29 Ti1 C2 C3 -34.9(3)
C22 Ti1 C2 C3 115.42(13)
C9 Ti1 C2 C3 -76.55(13)
C23 Ti1 C2 C3 82.16(13)
C4 Ti1 C2 C3 -36.86(11)
C20 Ti1 C2 C1 -164.75(17)
C21 Ti1 C2 C1 -113.05(14)
C10 Ti1 C2 C1 -32.97(13)
C28 Ti1 C2 C1 175.91(13)
C3 Ti1 C2 C1 118.60(18)
C29 Ti1 C2 C1 83.7(3)
C22 Ti1 C2 C1 -125.98(13)
C9 Ti1 C2 C1 42.04(13)
C23 Ti1 C2 C1 -159.25(14)
C4 Ti1 C2 C1 81.74(13)
C1 C2 C3 C4 10.3(3)
Ti1 C2 C3 C4 70.08(16)
C1 C2 C3 Ti1 -59.79(16)
C20 Ti1 C3 C2 -141.81(13)
C1 Ti1 C3 C2 38.18(12)
C21 Ti1 C3 C2 -87.76(16)
C10 Ti1 C3 C2 26.05(13)
C28 Ti1 C3 C2 -130.29(12)
C29 Ti1 C3 C2 168.16(11)
C22 Ti1 C3 C2 -72.62(13)
C9 Ti1 C3 C2 81.14(13)
C23 Ti1 C3 C2 -96.77(13)
C4 Ti1 C3 C2 114.93(18)
C20 Ti1 C3 C4 103.26(14)
C1 Ti1 C3 C4 -76.74(13)
C2 Ti1 C3 C4 -114.93(18)
C21 Ti1 C3 C4 157.31(14)
C10 Ti1 C3 C4 -88.88(13)
C28 Ti1 C3 C4 114.78(13)
C29 Ti1 C3 C4 53.23(16)
C22 Ti1 C3 C4 172.45(13)
C9 Ti1 C3 C4 -33.79(12)
C23 Ti1 C3 C4 148.30(13)
C2 C3 C4 C5 170.3(2)
Ti1 C3 C4 C5 -127.8(3)
C2 C3 C4 C9 -5.6(2)
Ti1 C3 C4 C9 56.39(15)
C2 C3 C4 Ti1 -61.95(16)
C20 Ti1 C4 C5 19.0(2)
C1 Ti1 C4 C5 -150.7(2)
C2 Ti1 C4 C5 163.9(2)
C21 Ti1 C4 C5 40.9(4)
C10 Ti1 C4 C5 -139.53(19)
C28 Ti1 C4 C5 54.2(2)
C3 Ti1 C4 C5 125.2(2)
C29 Ti1 C4 C5 -15.6(2)
C22 Ti1 C4 C5 113.3(2)
C9 Ti1 C4 C5 -113.1(2)
C23 Ti1 C4 C5 90.1(2)
C20 Ti1 C4 C3 -106.23(14)
C1 Ti1 C4 C3 84.08(14)
C2 Ti1 C4 C3 38.68(13)
C21 Ti1 C4 C3 -84.3(3)
C10 Ti1 C4 C3 95.26(13)
C28 Ti1 C4 C3 -71.03(14)
C29 Ti1 C4 C3 -140.77(13)
C22 Ti1 C4 C3 -11.9(2)
C9 Ti1 C4 C3 121.70(19)
C23 Ti1 C4 C3 -35.15(15)
C20 Ti1 C4 C9 132.06(13)
C1 Ti1 C4 C9 -37.62(12)
C2 Ti1 C4 C9 -83.02(13)
C21 Ti1 C4 C9 154.0(3)
C10 Ti1 C4 C9 -26.45(13)
C28 Ti1 C4 C9 167.27(12)
C3 Ti1 C4 C9 -121.70(19)
C29 Ti1 C4 C9 97.53(13)
C22 Ti1 C4 C9 -133.62(14)
C23 Ti1 C4 C9 -156.85(12)
C3 C4 C5 C6 -173.5(2)
C9 C4 C5 C6 1.9(3)
Ti1 C4 C5 C6 91.0(3)
C4 C5 C6 C7 -1.6(4)
C5 C6 C7 C8 -0.6(4)
C6 C7 C8 C9 2.6(3)
C7 C8 C9 C4 -2.2(3)
C7 C8 C9 C1 174.4(2)
C7 C8 C9 Ti1 -99.7(2)
C5 C4 C9 C8 0.0(3)
C3 C4 C9 C8 176.34(19)
Ti1 C4 C9 C8 -128.66(19)
C5 C4 C9 C1 -177.4(2)
C3 C4 C9 C1 -1.1(2)
Ti1 C4 C9 C1 53.94(14)
C5 C4 C9 Ti1 128.7(2)
C3 C4 C9 Ti1 -55.00(15)
C10 C1 C9 C8 49.3(3)
C2 C1 C9 C8 -169.9(2)
Ti1 C1 C9 C8 119.2(2)
C10 C1 C9 C4 -133.9(2)
C2 C1 C9 C4 6.9(2)
Ti1 C1 C9 C4 -63.97(16)
C10 C1 C9 Ti1 -69.90(18)
C2 C1 C9 Ti1 70.89(14)
C20 Ti1 C9 C8 34.3(3)
C1 Ti1 C9 C8 -124.2(3)
C2 Ti1 C9 C8 -167.8(2)
C21 Ti1 C9 C8 -47.5(3)
C10 Ti1 C9 C8 -92.4(2)
C28 Ti1 C9 C8 97.8(2)
C3 Ti1 C9 C8 150.6(2)
C29 Ti1 C9 C8 23.1(2)
C22 Ti1 C9 C8 -140.2(2)
C23 Ti1 C9 C8 154.10(18)
C4 Ti1 C9 C8 116.7(2)
C20 Ti1 C9 C4 -82.32(18)
C1 Ti1 C9 C4 119.11(18)
C2 Ti1 C9 C4 75.52(13)
C21 Ti1 C9 C4 -164.14(19)
C10 Ti1 C9 C4 150.95(14)
C28 Ti1 C9 C4 -18.83(18)
C3 Ti1 C9 C4 33.90(12)
C29 Ti1 C9 C4 -93.57(13)
C22 Ti1 C9 C4 103.1(2)
C23 Ti1 C9 C4 37.44(19)
C20 Ti1 C9 C1 158.57(14)
C2 Ti1 C9 C1 -43.60(13)
C21 Ti1 C9 C1 76.7(2)
C10 Ti1 C9 C1 31.83(12)
C28 Ti1 C9 C1 -137.94(14)
C3 Ti1 C9 C1 -85.22(14)
C29 Ti1 C9 C1 147.32(13)
C22 Ti1 C9 C1 -16.0(2)
C23 Ti1 C9 C1 -81.67(17)
C4 Ti1 C9 C1 -119.11(18)
C2 C1 C10 C11 47.7(3)
C9 C1 C10 C11 -176.78(19)
Ti1 C1 C10 C11 112.01(18)
C2 C1 C10 C15 -176.76(19)
C9 C1 C10 C15 -41.2(3)
Ti1 C1 C10 C15 -112.42(18)
C2 C1 C10 Ti1 -64.34(17)
C9 C1 C10 Ti1 71.21(18)
C20 Ti1 C10 C1 -174.27(12)
C2 Ti1 C10 C1 34.03(11)
C21 Ti1 C10 C1 163.81(12)
C28 Ti1 C10 C1 133.00(18)
C3 Ti1 C10 C1 17.88(12)
C29 Ti1 C10 C1 -129.74(12)
C22 Ti1 C10 C1 128.89(12)
C9 Ti1 C10 C1 -31.79(11)
C23 Ti1 C10 C1 108.12(13)
C4 Ti1 C10 C1 -16.09(12)
C20 Ti1 C10 C11 77.9(2)
C1 Ti1 C10 C11 -107.8(2)
C2 Ti1 C10 C11 -73.76(18)
C21 Ti1 C10 C11 56.02(19)
C28 Ti1 C10 C11 25.2(3)
C3 Ti1 C10 C11 -89.91(19)
C29 Ti1 C10 C11 122.47(18)
C22 Ti1 C10 C11 21.10(19)
C9 Ti1 C10 C11 -139.6(2)
C23 Ti1 C10 C11 0.3(2)
C4 Ti1 C10 C11 -123.88(18)
C20 Ti1 C10 C15 -63.3(2)
C1 Ti1 C10 C15 111.0(2)
C2 Ti1 C10 C15 145.0(2)
C21 Ti1 C10 C15 -85.23(18)
C28 Ti1 C10 C15 -116.0(2)
C3 Ti1 C10 C15 128.84(17)
C29 Ti1 C10 C15 -18.8(2)
C22 Ti1 C10 C15 -120.15(18)
C9 Ti1 C10 C15 79.17(17)
C23 Ti1 C10 C15 -140.92(16)
C4 Ti1 C10 C15 94.87(18)
C1 C10 C11 C12 -163.56(19)
C15 C10 C11 C12 56.2(2)
Ti1 C10 C11 C12 -89.4(2)
C1 C10 C11 C18 76.6(2)
C15 C10 C11 C18 -63.6(2)
Ti1 C10 C11 C18 150.82(16)
C10 C11 C12 C13 -59.6(3)
C18 C11 C12 C13 59.9(2)
C11 C12 C13 C19 -59.7(3)
C11 C12 C13 C14 60.0(3)
C19 C13 C14 C15 59.4(3)
C12 C13 C14 C15 -59.8(3)
C13 C14 C15 C10 59.5(2)
C13 C14 C15 C16 -59.5(2)
C1 C10 C15 C14 164.89(19)
C11 C10 C15 C14 -56.2(2)
Ti1 C10 C15 C14 88.9(2)
C1 C10 C15 C16 -75.8(2)
C11 C10 C15 C16 63.1(2)
Ti1 C10 C15 C16 -151.78(16)
C14 C15 C16 C17 60.4(2)
C10 C15 C16 C17 -60.9(3)
C15 C16 C17 C19 -60.8(2)
C15 C16 C17 C18 59.1(3)
C12 C11 C18 C17 -60.2(3)
C10 C11 C18 C17 61.3(3)
C19 C17 C18 C11 60.7(3)
C16 C17 C18 C11 -59.2(3)
C16 C17 C19 C13 59.7(3)
C18 C17 C19 C13 -60.3(2)
C14 C13 C19 C17 -59.0(3)
C12 C13 C19 C17 59.4(3)
C1 Ti1 C20 C21 -52.7(4)
C2 Ti1 C20 C21 79.5(2)
C10 Ti1 C20 C21 -36.82(15)
C28 Ti1 C20 C21 108.47(17)
C3 Ti1 C20 C21 127.27(13)
C29 Ti1 C20 C21 -125.00(18)
C22 Ti1 C20 C21 34.49(12)
C9 Ti1 C20 C21 -142.76(14)
C23 Ti1 C20 C21 73.16(13)
C4 Ti1 C20 C21 171.82(11)
C1 Ti1 C20 C29 72.3(4)
C2 Ti1 C20 C29 -155.52(17)
C21 Ti1 C20 C29 125.00(18)
C10 Ti1 C20 C29 88.18(15)
C28 Ti1 C20 C29 -126.53(19)
C3 Ti1 C20 C29 -107.73(14)
C22 Ti1 C20 C29 159.49(16)
C9 Ti1 C20 C29 -17.8(2)
C23 Ti1 C20 C29 -161.84(16)
C4 Ti1 C20 C29 -63.18(15)
C1 Ti1 C20 C28 -161.2(3)
C2 Ti1 C20 C28 -29.0(2)
C21 Ti1 C20 C28 -108.47(17)
C10 Ti1 C20 C28 -145.29(12)
C3 Ti1 C20 C28 18.80(17)
C29 Ti1 C20 C28 126.53(19)
C22 Ti1 C20 C28 -73.98(13)
C9 Ti1 C20 C28 108.77(16)
C23 Ti1 C20 C28 -35.31(12)
C4 Ti1 C20 C28 63.35(15)
C29 C20 C21 C22 -135.2(2)
C28 C20 C21 C22 7.3(2)
Ti1 C20 C21 C22 -66.49(16)
C29 C20 C21 Ti1 -68.70(18)
C28 C20 C21 Ti1 73.77(14)
C20 Ti1 C21 C22 119.10(19)
C1 Ti1 C21 C22 -74.87(16)
C2 Ti1 C21 C22 -22.95(17)
C10 Ti1 C21 C22 -88.28(14)
C28 Ti1 C21 C22 76.58(14)
C3 Ti1 C21 C22 25.5(2)
C29 Ti1 C21 C22 152.15(15)
C9 Ti1 C21 C22 -128.8(2)
C23 Ti1 C21 C22 36.23(13)
C4 Ti1 C21 C22 91.3(3)
C1 Ti1 C21 C20 166.03(12)
C2 Ti1 C21 C20 -142.05(12)
C10 Ti1 C21 C20 152.61(12)
C28 Ti1 C21 C20 -42.52(12)
C3 Ti1 C21 C20 -93.58(16)
C29 Ti1 C21 C20 33.05(12)
C22 Ti1 C21 C20 -119.10(19)
C9 Ti1 C21 C20 112.1(2)
C23 Ti1 C21 C20 -82.87(13)
C4 Ti1 C21 C20 -27.8(4)
C20 C21 C22 C23 -7.0(2)
Ti1 C21 C22 C23 -65.99(15)
C20 C21 C22 Ti1 59.01(14)
C20 Ti1 C22 C21 -37.80(13)
C1 Ti1 C22 C21 127.84(14)
C2 Ti1 C22 C21 162.33(14)
C10 Ti1 C22 C21 95.86(14)
C28 Ti1 C22 C21 -82.01(15)
C3 Ti1 C22 C21 -163.86(13)
C29 Ti1 C22 C21 -25.42(14)
C9 Ti1 C22 C21 138.62(18)
C23 Ti1 C22 C21 -116.5(2)
C4 Ti1 C22 C21 -156.84(14)
C20 Ti1 C22 C23 78.72(15)
C1 Ti1 C22 C23 -115.64(14)
C2 Ti1 C22 C23 -81.14(14)
C21 Ti1 C22 C23 116.5(2)
C10 Ti1 C22 C23 -147.62(14)
C28 Ti1 C22 C23 34.51(13)
C3 Ti1 C22 C23 -47.34(15)
C29 Ti1 C22 C23 91.10(14)
C9 Ti1 C22 C23 -104.9(2)
C4 Ti1 C22 C23 -40.3(2)
C21 C22 C23 C24 -175.8(2)
Ti1 C22 C23 C24 124.6(2)
C21 C22 C23 C28 3.7(2)
Ti1 C22 C23 C28 -56.00(14)
C21 C22 C23 Ti1 59.65(14)
C20 Ti1 C23 C22 -82.03(15)
C1 Ti1 C23 C22 85.12(16)
C2 Ti1 C23 C22 101.02(15)
C21 Ti1 C23 C22 -37.38(14)
C10 Ti1 C23 C22 39.49(17)
C28 Ti1 C23 C22 -121.3(2)
C3 Ti1 C23 C22 136.13(15)
C29 Ti1 C23 C22 -93.01(15)
C9 Ti1 C23 C22 133.12(15)
C4 Ti1 C23 C22 154.85(14)
C20 Ti1 C23 C24 150.3(3)
C1 Ti1 C23 C24 -42.5(3)
C2 Ti1 C23 C24 -26.6(2)
C21 Ti1 C23 C24 -165.0(3)
C10 Ti1 C23 C24 -88.2(2)
C28 Ti1 C23 C24 111.1(3)
C3 Ti1 C23 C24 8.5(2)
C29 Ti1 C23 C24 139.3(2)
C22 Ti1 C23 C24 -127.7(3)
C9 Ti1 C23 C24 5.5(3)
C4 Ti1 C23 C24 27.2(3)
C20 Ti1 C23 C28 39.25(14)
C1 Ti1 C23 C28 -153.61(14)
C2 Ti1 C23 C28 -137.70(14)
C21 Ti1 C23 C28 83.90(15)
C10 Ti1 C23 C28 160.77(13)
C3 Ti1 C23 C28 -102.59(14)
C29 Ti1 C23 C28 28.27(14)
C22 Ti1 C23 C28 121.3(2)
C9 Ti1 C23 C28 -105.60(16)
C4 Ti1 C23 C28 -83.88(14)
C22 C23 C24 C25 177.6(2)
C28 C23 C24 C25 -1.8(3)
Ti1 C23 C24 C25 -85.4(3)
C23 C24 C25 C26 0.1(4)
C24 C25 C26 C27 2.0(4)
C25 C26 C27 C28 -2.3(4)
C26 C27 C28 C23 0.6(3)
C26 C27 C28 C20 -178.0(2)
C26 C27 C28 Ti1 97.3(2)
C22 C23 C28 C27 -178.12(19)
C24 C23 C28 C27 1.4(3)
Ti1 C23 C28 C27 124.2(2)
C22 C23 C28 C20 0.8(2)
C24 C23 C28 C20 -179.65(19)
Ti1 C23 C28 C20 -56.86(13)
C22 C23 C28 Ti1 57.71(15)
C24 C23 C28 Ti1 -122.79(19)
C21 C20 C28 C27 173.9(2)
C29 C20 C28 C27 -44.8(3)
Ti1 C20 C28 C27 -114.5(2)
C21 C20 C28 C23 -4.8(2)
C29 C20 C28 C23 136.5(2)
Ti1 C20 C28 C23 66.72(14)
C21 C20 C28 Ti1 -71.54(13)
C29 C20 C28 Ti1 69.75(18)
C20 Ti1 C28 C27 125.5(3)
C1 Ti1 C28 C27 -63.8(3)
C2 Ti1 C28 C27 -69.6(2)
C21 Ti1 C28 C27 167.9(2)
C10 Ti1 C28 C27 -156.28(19)
C3 Ti1 C28 C27 -40.3(2)
C29 Ti1 C28 C27 93.3(2)
C22 Ti1 C28 C27 -151.5(2)
C9 Ti1 C28 C27 2.2(3)
C23 Ti1 C28 C27 -117.6(3)
C4 Ti1 C28 C27 -8.5(2)
C20 Ti1 C28 C23 -116.90(19)
C1 Ti1 C28 C23 53.8(2)
C2 Ti1 C28 C23 48.08(16)
C21 Ti1 C28 C23 -74.46(14)
C10 Ti1 C28 C23 -38.6(2)
C3 Ti1 C28 C23 77.32(14)
C29 Ti1 C28 C23 -149.08(16)
C22 Ti1 C28 C23 -33.84(13)
C9 Ti1 C28 C23 119.88(14)
C4 Ti1 C28 C23 109.11(13)
C1 Ti1 C28 C20 170.74(18)
C2 Ti1 C28 C20 164.98(13)
C21 Ti1 C28 C20 42.44(12)
C10 Ti1 C28 C20 78.3(2)
C3 Ti1 C28 C20 -165.78(13)
C29 Ti1 C28 C20 -32.18(12)
C22 Ti1 C28 C20 83.06(14)
C9 Ti1 C28 C20 -123.22(14)
C23 Ti1 C28 C20 116.90(19)
C4 Ti1 C28 C20 -133.99(13)
C21 C20 C29 C30 -177.8(2)
C28 C20 C29 C30 46.6(3)
Ti1 C20 C29 C30 115.8(2)
C21 C20 C29 C34 -41.6(3)
C28 C20 C29 C34 -177.17(19)
Ti1 C20 C29 C34 -108.04(16)
C21 C20 C29 Ti1 66.46(19)
C28 C20 C29 Ti1 -69.14(18)
C1 Ti1 C29 C20 -161.92(14)
C2 Ti1 C29 C20 132.2(3)
C21 Ti1 C29 C20 -33.66(13)
C10 Ti1 C29 C20 -118.55(13)
C28 Ti1 C29 C20 32.83(13)
C3 Ti1 C29 C20 106.15(14)
C22 Ti1 C29 C20 -18.10(14)
C9 Ti1 C29 C20 169.30(13)
C23 Ti1 C29 C20 15.86(14)
C4 Ti1 C29 C20 133.92(13)
C20 Ti1 C29 C30 -110.3(2)
C1 Ti1 C29 C30 87.83(19)
C2 Ti1 C29 C30 22.0(4)
C21 Ti1 C29 C30 -143.92(18)
C10 Ti1 C29 C30 131.19(15)
C28 Ti1 C29 C30 -77.42(16)
C3 Ti1 C29 C30 -4.1(2)
C22 Ti1 C29 C30 -128.36(16)
C9 Ti1 C29 C30 59.04(17)
C23 Ti1 C29 C30 -94.40(16)
C4 Ti1 C29 C30 23.66(17)
C20 Ti1 C29 C34 106.6(2)
C1 Ti1 C29 C34 -55.4(2)
C2 Ti1 C29 C34 -121.2(3)
C21 Ti1 C29 C34 72.89(15)
C10 Ti1 C29 C34 -12.00(18)
C28 Ti1 C29 C34 139.39(17)
C3 Ti1 C29 C34 -147.30(14)
C22 Ti1 C29 C34 88.46(15)
C9 Ti1 C29 C34 -84.14(16)
C23 Ti1 C29 C34 122.41(15)
C4 Ti1 C29 C34 -119.52(15)
C20 C29 C30 C37 -165.0(2)
C34 C29 C30 C37 56.6(2)
Ti1 C29 C30 C37 -88.6(2)
C20 C29 C30 C31 76.0(3)
C34 C29 C30 C31 -62.3(2)
Ti1 C29 C30 C31 152.47(14)
C29 C30 C31 C32 60.2(2)
C37 C30 C31 C32 -59.8(2)
C30 C31 C32 C38 60.6(2)
C30 C31 C32 C33 -59.0(2)
C31 C32 C33 C34 59.3(2)
C38 C32 C33 C34 -60.3(2)
C20 C29 C34 C35 162.48(18)
C30 C29 C34 C35 -56.7(2)
Ti1 C29 C34 C35 91.56(18)
C20 C29 C34 C33 -78.4(2)
C30 C29 C34 C33 62.4(2)
Ti1 C29 C34 C33 -149.33(14)
C32 C33 C34 C35 60.0(2)
C32 C33 C34 C29 -60.4(2)
C29 C34 C35 C36 59.1(3)
C33 C34 C35 C36 -59.5(3)
C34 C35 C36 C37 -60.3(3)
C34 C35 C36 C38 59.6(2)
C35 C36 C37 C30 60.4(2)
C38 C36 C37 C30 -59.7(2)
C29 C30 C37 C36 -59.3(2)
C31 C30 C37 C36 59.3(2)
C31 C32 C38 C36 -60.2(3)
C33 C32 C38 C36 59.5(3)
C35 C36 C38 C32 -59.4(3)
C37 C36 C38 C32 59.9(3)
